data_4313887
loop_
_publ_author_name
'Fuh-An Yang'
'Jyh-Horung Chen'
'Hsi-Ying Hsieh'
'Shanmugam Elango'
'Lian-Pin Hwang'

_publ_section_title
;
 Metal Complexes of N-Benzamidoporphyrin:
 (N-Benzimido-meso-tetraphenylporphyrinato)(methanol)zinc(II) Methanol
 Solvate and
 (Acetato)(N-benzamido-meso-tetraphenylporphyrinato)cadmium(II) Benzene
 Solvate
;
_journal_name_full 'Inorganic Chemistry'
_journal_page_first 4603
_journal_page_last 4609
_journal_paper_doi 10.1021/ic0207202
_journal_volume 42
_journal_year 2003
_chemical_formula_sum 'C53 H41 N5 O3 Zn'
_chemical_formula_weight 861.28
_chemical_name_systematic
;
  ?
;
_space_group_IT_number 14
_symmetry_cell_setting monoclinic
_symmetry_space_group_name_Hall '-P 2yn'
_symmetry_space_group_name_H-M 'P 1 21/n 1'
_atom_sites_solution_hydrogens geom
_atom_sites_solution_primary direct
_atom_sites_solution_secondary difmap
_audit_creation_method SHELXL-97
_cell_angle_alpha 90.00
_cell_angle_beta 98.3690(10)
_cell_angle_gamma 90.00
_cell_formula_units_Z 4
_cell_length_a 14.7900(10)
_cell_length_b 17.1595(12)
_cell_length_c 17.4248(11)
_cell_measurement_temperature 293(2)
_cell_volume 4375.1(5)
_computing_cell_refinement 'Bruker SMART'
_computing_data_collection 'Bruker SMART'
_computing_data_reduction 'Bruker SHELXTL'
_computing_molecular_graphics 'Bruker SHELXTL'
_computing_publication_material 'Bruker SHELXTL'
_computing_structure_refinement 'SHELXL-97 (Sheldrick, 1997)'
_computing_structure_solution 'SHELXS-97 (Sheldrick, 1990)'
_diffrn_ambient_temperature 293(2)
_diffrn_measured_fraction_theta_full 0.995
_diffrn_measured_fraction_theta_max 0.995
_diffrn_measurement_device_type 'CCD area detector'
_diffrn_measurement_method 'phi and omega scans'
_diffrn_radiation_monochromator graphite
_diffrn_radiation_source 'fine-focus sealed tube'
_diffrn_radiation_type MoK\a
_diffrn_radiation_wavelength 0.71073
_diffrn_reflns_av_R_equivalents 0.0516
_diffrn_reflns_av_sigmaI/netI 0.0626
_diffrn_reflns_limit_h_max 18
_diffrn_reflns_limit_h_min -16
_diffrn_reflns_limit_k_max 16
_diffrn_reflns_limit_k_min -21
_diffrn_reflns_limit_l_max 21
_diffrn_reflns_limit_l_min -21
_diffrn_reflns_number 24533
_diffrn_reflns_theta_full 26.04
_diffrn_reflns_theta_max 26.04
_diffrn_reflns_theta_min 1.67
_exptl_absorpt_coefficient_mu 0.612
_exptl_absorpt_correction_type none
_exptl_crystal_density_diffrn 1.308
_exptl_crystal_density_method 'not measured'
_exptl_crystal_F_000 1792
_refine_diff_density_max 0.880
_refine_diff_density_min -0.520
_refine_diff_density_rms 0.073
_refine_ls_extinction_method none
_refine_ls_goodness_of_fit_ref 0.981
_refine_ls_hydrogen_treatment mixed
_refine_ls_matrix_type full
_refine_ls_number_parameters 567
_refine_ls_number_reflns 8590
_refine_ls_number_restraints 0
_refine_ls_restrained_S_all 0.981
_refine_ls_R_factor_all 0.0924
_refine_ls_R_factor_gt 0.0536
_refine_ls_shift/su_max 0.036
_refine_ls_shift/su_mean 0.001
_refine_ls_structure_factor_coef Fsqd
_refine_ls_weighting_details 'calc w=1/[\s^2^(Fo^2^)+(0.1000P)^2^+0.0000P] where P=(Fo^2^+2Fc^2^)/3'
_refine_ls_weighting_scheme calc
_refine_ls_wR_factor_gt 0.1488
_refine_ls_wR_factor_ref 0.1691
_reflns_number_gt 5399
_reflns_number_total 8590
_reflns_threshold_expression >2sigma(I)
_cod_data_source_file ic0207202_2.cif
_cod_data_source_block chen18m[Zn(N-NCOC6H5-tpp)(MeOH)][compound2(MeOH)]
_cod_depositor_comments
;
The following automatic conversions were performed:

'_symmetry_cell_setting' value 'Monoclinic' changed to 'monoclinic'
according to the built-in table from CIF Core dictionary named
'cif_core.dic' version 2.4.1 from 2010-06-29.

Automatic conversion script
Id: cif_fix_values 1646 2011-03-28 12:23:43Z adriana 
;
_cod_database_code 4313887

loop_
_symmetry_equiv_pos_as_xyz
'x, y, z'
'-x+1/2, y+1/2, -z+1/2'
'-x, -y, -z'
'x-1/2, -y-1/2, z-1/2'

loop_
_atom_site_label
_atom_site_type_symbol
_atom_site_fract_x
_atom_site_fract_y
_atom_site_fract_z
_atom_site_U_iso_or_equiv
_atom_site_adp_type
_atom_site_occupancy
_atom_site_symmetry_multiplicity
_atom_site_calc_flag
_atom_site_refinement_flags
_atom_site_disorder_assembly
_atom_site_disorder_group
Zn Zn 0.43612(2) 0.12966(2) 0.25973(2) 0.03412(15) Uani 1 1 d . . .
O1 O 0.2912(3) 0.3228(2) 0.3380(3) 0.127(2) Uani 1 1 d . . .
O2 O 0.37809(19) 0.01543(16) 0.26168(16) 0.0504(7) Uani 1 1 d . . .
H2A H 0.341(3) 0.001(3) 0.217(3) 0.082(16) Uiso 1 1 d . . .
N1 N 0.49938(18) 0.12583(17) 0.37287(16) 0.0352(7) Uani 1 1 d . . .
N2 N 0.54953(18) 0.12798(17) 0.21553(17) 0.0344(7) Uani 1 1 d . . .
N3 N 0.35494(18) 0.14326(16) 0.15358(16) 0.0328(6) Uani 1 1 d . . .
N4 N 0.29353(18) 0.17136(17) 0.31776(16) 0.0341(7) Uani 1 1 d . . .
N5 N 0.36140(18) 0.21939(17) 0.29423(17) 0.0365(7) Uani 1 1 d . . .
C1 C 0.3711(2) 0.1418(2) 0.4507(2) 0.0370(8) Uani 1 1 d . . .
C2 C 0.4642(2) 0.1426(2) 0.4404(2) 0.0360(8) Uani 1 1 d . . .
C3 C 0.5389(2) 0.1574(2) 0.5014(2) 0.0423(9) Uani 1 1 d . . .
H3A H 0.5342 0.1703 0.5525 0.051 Uiso 1 1 calc R . .
C4 C 0.6174(2) 0.1490(2) 0.4707(2) 0.0426(9) Uani 1 1 d . . .
H4A H 0.6764 0.1548 0.4970 0.051 Uiso 1 1 calc R . .
C5 C 0.5929(2) 0.1295(2) 0.3904(2) 0.0356(8) Uani 1 1 d . . .
C6 C 0.6557(2) 0.1204(2) 0.3374(2) 0.0366(8) Uani 1 1 d . . .
C7 C 0.6351(2) 0.1163(2) 0.2565(2) 0.0346(8) Uani 1 1 d . . .
C8 C 0.6972(2) 0.1015(2) 0.2016(2) 0.0445(9) Uani 1 1 d . . .
H8A H 0.7592 0.0904 0.2136 0.053 Uiso 1 1 calc R . .
C9 C 0.6491(2) 0.1065(2) 0.1298(2) 0.0409(9) Uani 1 1 d . . .
H9A H 0.6719 0.0996 0.0833 0.049 Uiso 1 1 calc R . .
C10 C 0.5567(2) 0.1244(2) 0.1381(2) 0.0339(8) Uani 1 1 d . . .
C11 C 0.4836(2) 0.1381(2) 0.0778(2) 0.0348(8) Uani 1 1 d . . .
C12 C 0.3919(2) 0.1525(2) 0.0865(2) 0.0353(8) Uani 1 1 d . . .
C13 C 0.3222(2) 0.1804(2) 0.0262(2) 0.0443(9) Uani 1 1 d . . .
H13A H 0.3295 0.1921 -0.0246 0.053 Uiso 1 1 calc R . .
C14 C 0.2445(3) 0.1861(2) 0.0575(2) 0.0451(9) Uani 1 1 d . . .
H14A H 0.1881 0.2022 0.0318 0.054 Uiso 1 1 calc R . .
C15 C 0.2634(2) 0.1631(2) 0.1371(2) 0.0357(8) Uani 1 1 d . . .
C16 C 0.1984(2) 0.1580(2) 0.1884(2) 0.0348(8) Uani 1 1 d . . .
C17 C 0.2152(2) 0.1490(2) 0.2697(2) 0.0361(8) Uani 1 1 d . . .
C18 C 0.1611(2) 0.1093(2) 0.3182(2) 0.0423(9) Uani 1 1 d . . .
H18A H 0.1027 0.0895 0.3029 0.051 Uiso 1 1 calc R . .
C19 C 0.2091(2) 0.1052(2) 0.3908(2) 0.0428(9) Uani 1 1 d . . .
H19A H 0.1889 0.0820 0.4335 0.051 Uiso 1 1 calc R . .
C20 C 0.2949(2) 0.1419(2) 0.3910(2) 0.0353(8) Uani 1 1 d . . .
C21 C 0.3481(2) 0.1346(2) 0.5310(2) 0.0404(9) Uani 1 1 d . . .
C22 C 0.2779(3) 0.1779(3) 0.5535(2) 0.0505(10) Uani 1 1 d . . .
H22A H 0.2456 0.2125 0.5187 0.061 Uiso 1 1 calc R . .
C23 C 0.2549(3) 0.1705(3) 0.6276(3) 0.0652(14) Uani 1 1 d . . .
H23A H 0.2067 0.1992 0.6419 0.078 Uiso 1 1 calc R . .
C24 C 0.3038(4) 0.1204(3) 0.6801(3) 0.0685(14) Uani 1 1 d . . .
H24A H 0.2892 0.1159 0.7301 0.082 Uiso 1 1 calc R . .
C25 C 0.3739(3) 0.0772(3) 0.6583(2) 0.0580(12) Uani 1 1 d . . .
H25A H 0.4074 0.0439 0.6938 0.070 Uiso 1 1 calc R . .
C26 C 0.3947(3) 0.0832(2) 0.5844(2) 0.0477(10) Uani 1 1 d . . .
H26A H 0.4410 0.0524 0.5698 0.057 Uiso 1 1 calc R . .
C27 C 0.7555(2) 0.1184(2) 0.3704(2) 0.0402(9) Uani 1 1 d . . .
C28 C 0.7904(3) 0.0642(3) 0.4257(3) 0.0557(11) Uani 1 1 d . . .
H28A H 0.7517 0.0276 0.4431 0.067 Uiso 1 1 calc R . .
C29 C 0.8834(3) 0.0639(3) 0.4557(3) 0.0733(15) Uani 1 1 d . . .
H29A H 0.9063 0.0272 0.4929 0.088 Uiso 1 1 calc R . .
C30 C 0.9406(3) 0.1178(4) 0.4301(3) 0.0777(16) Uani 1 1 d . . .
H30A H 1.0025 0.1174 0.4497 0.093 Uiso 1 1 calc R . .
C31 C 0.9071(3) 0.1718(3) 0.3762(3) 0.0702(15) Uani 1 1 d . . .
H31A H 0.9465 0.2080 0.3591 0.084 Uiso 1 1 calc R . .
C32 C 0.8142(3) 0.1735(3) 0.3461(2) 0.0558(11) Uani 1 1 d . . .
H32A H 0.7917 0.2112 0.3100 0.067 Uiso 1 1 calc R . .
C33 C 0.5062(2) 0.1393(2) -0.0030(2) 0.0358(8) Uani 1 1 d . . .
C34 C 0.4643(3) 0.0864(2) -0.0571(2) 0.0475(10) Uani 1 1 d . . .
H34A H 0.4219 0.0511 -0.0432 0.057 Uiso 1 1 calc R . .
C35 C 0.4857(3) 0.0862(3) -0.1321(2) 0.0571(11) Uani 1 1 d . . .
H35A H 0.4579 0.0505 -0.1683 0.069 Uiso 1 1 calc R . .
C36 C 0.5475(3) 0.1383(3) -0.1527(3) 0.0578(12) Uani 1 1 d . . .
H36A H 0.5617 0.1378 -0.2030 0.069 Uiso 1 1 calc R . .
C37 C 0.5889(3) 0.1914(3) -0.1004(2) 0.0497(10) Uani 1 1 d . . .
H37A H 0.6309 0.2268 -0.1150 0.060 Uiso 1 1 calc R . .
C38 C 0.5675(2) 0.1919(2) -0.0256(2) 0.0436(9) Uani 1 1 d . . .
H38A H 0.5950 0.2283 0.0099 0.052 Uiso 1 1 calc R . .
C39 C 0.0996(2) 0.1557(2) 0.1539(2) 0.0377(8) Uani 1 1 d . . .
C40 C 0.0690(3) 0.1092(3) 0.0909(3) 0.0574(12) Uani 1 1 d . . .
H40A H 0.1104 0.0787 0.0688 0.069 Uiso 1 1 calc R . .
C41 C -0.0234(3) 0.1074(3) 0.0600(3) 0.0771(16) Uani 1 1 d . . .
H41A H -0.0438 0.0757 0.0177 0.092 Uiso 1 1 calc R . .
C42 C -0.0845(3) 0.1532(3) 0.0927(3) 0.0739(15) Uani 1 1 d . . .
H42A H -0.1461 0.1525 0.0720 0.089 Uiso 1 1 calc R . .
C43 C -0.0553(3) 0.1992(3) 0.1549(3) 0.0617(12) Uani 1 1 d . . .
H43A H -0.0970 0.2294 0.1769 0.074 Uiso 1 1 calc R . .
C44 C 0.0369(2) 0.2010(3) 0.1855(2) 0.0479(10) Uani 1 1 d . . .
H44A H 0.0567 0.2329 0.2277 0.058 Uiso 1 1 calc R . .
C45 C 0.3516(3) 0.2936(2) 0.3058(3) 0.0505(10) Uani 1 1 d . . .
C46 C 0.4223(3) 0.3435(3) 0.2772(3) 0.0592(12) Uani 1 1 d . . .
C47 C 0.4597(6) 0.4050(6) 0.3170(5) 0.159(4) Uani 1 1 d . . .
H47A H 0.4410 0.4175 0.3642 0.191 Uiso 1 1 calc R . .
C48 C 0.5274(7) 0.4519(6) 0.2891(6) 0.191(5) Uani 1 1 d . . .
H48A H 0.5568 0.4908 0.3204 0.230 Uiso 1 1 calc R . .
C49 C 0.5478(6) 0.4405(4) 0.2209(6) 0.136(3) Uani 1 1 d . . .
H49A H 0.5923 0.4711 0.2030 0.163 Uiso 1 1 calc R . .
C50 C 0.5058(6) 0.3856(6) 0.1761(5) 0.141(3) Uani 1 1 d . . .
H50A H 0.5191 0.3788 0.1259 0.169 Uiso 1 1 calc R . .
C51 C 0.4413(5) 0.3374(5) 0.2041(4) 0.126(3) Uani 1 1 d . . .
H51A H 0.4107 0.3002 0.1713 0.151 Uiso 1 1 calc R . .
C52 C 0.3624(3) -0.0357(3) 0.3221(2) 0.0588(12) Uani 1 1 d . . .
H52A H 0.3341 -0.0826 0.3002 0.088 Uiso 1 1 calc R . .
H52B H 0.3228 -0.0109 0.3538 0.088 Uiso 1 1 calc R . .
H52C H 0.4195 -0.0482 0.3532 0.088 Uiso 1 1 calc R . .
O3 O 0.2463(2) 0.4685(2) 0.3585(2) 0.0571(8) Uani 1 1 d . . .
H3B H 0.256(3) 0.429(3) 0.344(3) 0.049(14) Uiso 1 1 d . . .
C60 C 0.2325(3) 0.4703(3) 0.4368(3) 0.0621(12) Uani 1 1 d . . .
H60A H 0.2148 0.5219 0.4498 0.093 Uiso 1 1 calc R . .
H60B H 0.2882 0.4562 0.4693 0.093 Uiso 1 1 calc R . .
H60C H 0.1852 0.4342 0.4445 0.093 Uiso 1 1 calc R . .

loop_
_atom_site_aniso_label
_atom_site_aniso_U_11
_atom_site_aniso_U_22
_atom_site_aniso_U_33
_atom_site_aniso_U_23
_atom_site_aniso_U_13
_atom_site_aniso_U_12
Zn 0.0276(2) 0.0437(3) 0.0316(2) -0.00239(19) 0.00630(16) 0.00235(18)
O1 0.118(3) 0.046(2) 0.252(6) -0.008(3) 0.138(4) 0.006(2)
O2 0.0589(17) 0.0496(17) 0.0405(16) 0.0058(13) -0.0006(14) -0.0097(14)
N1 0.0282(14) 0.0451(17) 0.0328(16) -0.0065(14) 0.0057(12) 0.0005(13)
N2 0.0265(14) 0.0434(17) 0.0331(15) -0.0026(13) 0.0042(12) 0.0012(13)
N3 0.0288(14) 0.0379(17) 0.0325(16) 0.0011(13) 0.0073(12) 0.0039(12)
N4 0.0281(14) 0.0422(17) 0.0329(16) -0.0012(13) 0.0072(12) -0.0027(13)
N5 0.0289(15) 0.0406(18) 0.0422(17) -0.0021(14) 0.0126(13) -0.0034(13)
C1 0.0341(18) 0.049(2) 0.0288(18) -0.0023(16) 0.0059(14) -0.0029(16)
C2 0.0315(18) 0.047(2) 0.0298(18) -0.0048(16) 0.0052(14) 0.0002(15)
C3 0.038(2) 0.057(2) 0.032(2) -0.0110(17) 0.0044(16) -0.0055(17)
C4 0.0315(18) 0.056(2) 0.040(2) -0.0114(18) 0.0019(16) -0.0042(17)
C5 0.0258(16) 0.046(2) 0.0348(19) -0.0053(16) 0.0023(14) -0.0045(15)
C6 0.0255(17) 0.048(2) 0.037(2) -0.0048(16) 0.0056(14) -0.0042(15)
C7 0.0272(17) 0.040(2) 0.037(2) -0.0026(15) 0.0085(15) -0.0012(15)
C8 0.0275(18) 0.063(3) 0.043(2) -0.0021(19) 0.0077(16) 0.0004(17)
C9 0.0318(19) 0.054(2) 0.039(2) -0.0054(17) 0.0136(16) -0.0009(16)
C10 0.0302(17) 0.040(2) 0.0332(19) -0.0011(16) 0.0107(14) -0.0032(15)
C11 0.0340(18) 0.040(2) 0.0313(18) 0.0010(15) 0.0089(14) -0.0022(15)
C12 0.0342(18) 0.040(2) 0.0315(19) 0.0057(15) 0.0050(15) 0.0010(15)
C13 0.038(2) 0.061(3) 0.034(2) 0.0126(18) 0.0072(16) 0.0044(18)
C14 0.037(2) 0.057(3) 0.041(2) 0.0118(19) 0.0033(16) 0.0088(18)
C15 0.0304(18) 0.041(2) 0.036(2) 0.0018(16) 0.0043(15) 0.0039(15)
C16 0.0292(17) 0.0390(19) 0.0364(19) 0.0006(16) 0.0058(15) 0.0045(15)
C17 0.0261(17) 0.041(2) 0.041(2) -0.0007(16) 0.0063(15) 0.0038(15)
C18 0.0282(18) 0.058(3) 0.042(2) 0.0046(18) 0.0071(15) -0.0034(16)
C19 0.0319(19) 0.059(2) 0.039(2) 0.0072(18) 0.0077(16) -0.0023(17)
C20 0.0323(18) 0.044(2) 0.0308(19) -0.0030(15) 0.0093(14) -0.0023(15)
C21 0.0374(19) 0.054(2) 0.0304(19) -0.0053(17) 0.0076(15) -0.0038(18)
C22 0.040(2) 0.071(3) 0.041(2) -0.007(2) 0.0077(17) -0.004(2)
C23 0.050(3) 0.104(4) 0.048(3) -0.020(3) 0.025(2) -0.014(3)
C24 0.077(3) 0.098(4) 0.034(2) -0.004(2) 0.018(2) -0.031(3)
C25 0.077(3) 0.059(3) 0.037(2) -0.002(2) 0.005(2) -0.017(2)
C26 0.053(2) 0.052(3) 0.037(2) -0.0007(18) 0.0040(18) -0.0061(19)
C27 0.0288(18) 0.056(2) 0.036(2) -0.0070(17) 0.0049(15) -0.0011(16)
C28 0.036(2) 0.067(3) 0.062(3) 0.004(2) -0.0011(19) -0.004(2)
C29 0.042(2) 0.095(4) 0.078(3) 0.007(3) -0.008(2) 0.007(3)
C30 0.028(2) 0.116(5) 0.085(4) -0.017(3) -0.003(2) -0.008(3)
C31 0.042(2) 0.106(4) 0.063(3) -0.010(3) 0.011(2) -0.030(3)
C32 0.044(2) 0.074(3) 0.048(2) -0.003(2) 0.0042(19) -0.020(2)
C33 0.0343(18) 0.043(2) 0.0316(18) 0.0050(16) 0.0087(14) 0.0044(16)
C34 0.054(2) 0.053(3) 0.035(2) 0.0032(18) 0.0064(18) -0.0022(19)
C35 0.079(3) 0.061(3) 0.031(2) -0.002(2) 0.008(2) 0.009(2)
C36 0.075(3) 0.066(3) 0.038(2) 0.013(2) 0.025(2) 0.023(2)
C37 0.046(2) 0.056(3) 0.052(3) 0.015(2) 0.0225(19) 0.008(2)
C38 0.039(2) 0.047(2) 0.047(2) 0.0039(18) 0.0150(17) 0.0034(17)
C39 0.0288(18) 0.048(2) 0.035(2) 0.0023(17) 0.0029(15) 0.0034(16)
C40 0.038(2) 0.075(3) 0.058(3) -0.016(2) 0.0008(19) 0.006(2)
C41 0.043(3) 0.108(4) 0.076(4) -0.028(3) -0.007(2) -0.001(3)
C42 0.031(2) 0.100(4) 0.086(4) -0.005(3) -0.007(2) 0.005(2)
C43 0.035(2) 0.085(3) 0.065(3) -0.001(3) 0.006(2) 0.021(2)
C44 0.038(2) 0.063(3) 0.043(2) -0.0034(19) 0.0047(17) 0.0101(19)
C45 0.045(2) 0.043(2) 0.069(3) 0.004(2) 0.030(2) 0.0028(18)
C46 0.062(3) 0.045(2) 0.078(3) -0.013(2) 0.035(3) -0.012(2)
C47 0.171(8) 0.187(9) 0.139(7) -0.056(6) 0.087(6) -0.109(7)
C48 0.230(11) 0.199(10) 0.167(9) -0.065(8) 0.106(9) -0.151(9)
C49 0.180(8) 0.091(5) 0.160(8) -0.028(5) 0.103(7) -0.063(5)
C50 0.150(7) 0.160(9) 0.125(7) 0.034(6) 0.062(6) -0.038(6)
C51 0.124(6) 0.184(8) 0.072(4) 0.019(5) 0.024(4) -0.072(6)
C52 0.073(3) 0.054(3) 0.053(3) 0.010(2) 0.020(2) 0.003(2)
O3 0.0605(19) 0.0451(19) 0.067(2) 0.0064(16) 0.0126(15) 0.0124(15)
C60 0.064(3) 0.063(3) 0.057(3) 0.002(2) 0.003(2) -0.006(2)

loop_
_atom_type_symbol
_atom_type_description
_atom_type_scat_dispersion_real
_atom_type_scat_dispersion_imag
_atom_type_scat_source
C C 0.0033 0.0016 'International Tables Vol C Tables 4.2.6.8 and 6.1.1.4'
H H 0.0000 0.0000 'International Tables Vol C Tables 4.2.6.8 and 6.1.1.4'
N N 0.0061 0.0033 'International Tables Vol C Tables 4.2.6.8 and 6.1.1.4'
O O 0.0106 0.0060 'International Tables Vol C Tables 4.2.6.8 and 6.1.1.4'
Zn Zn 0.2839 1.4301 'International Tables Vol C Tables 4.2.6.8 and 6.1.1.4'

loop_
_geom_angle_atom_site_label_1
_geom_angle_atom_site_label_2
_geom_angle_atom_site_label_3
_geom_angle
_geom_angle_site_symmetry_1
_geom_angle_site_symmetry_3
_geom_angle_publ_flag
N2 Zn N5 131.63(12) . . ?
N2 Zn N1 94.63(11) . . ?
N5 Zn N1 86.10(11) . . ?
N2 Zn N3 93.98(11) . . ?
N5 Zn N3 84.80(11) . . ?
N1 Zn N3 170.26(10) . . ?
N2 Zn O2 111.30(12) . . ?
N5 Zn O2 116.83(11) . . ?
N1 Zn O2 94.76(11) . . ?
N3 Zn O2 86.31(11) . . ?
C52 O2 Zn 133.5(3) . . ?
C5 N1 C2 107.0(3) . . ?
C5 N1 Zn 121.0(2) . . ?
C2 N1 Zn 129.3(2) . . ?
C10 N2 C7 107.9(3) . . ?
C10 N2 Zn 125.8(2) . . ?
C7 N2 Zn 125.4(2) . . ?
C12 N3 C15 107.1(3) . . ?
C12 N3 Zn 121.7(2) . . ?
C15 N3 Zn 129.5(2) . . ?
C20 N4 C17 111.0(3) . . ?
C20 N4 N5 125.0(3) . . ?
C17 N4 N5 123.9(3) . . ?
C45 N5 N4 115.4(3) . . ?
C45 N5 Zn 149.7(3) . . ?
N4 N5 Zn 94.82(19) . . ?
C2 C1 C20 126.3(3) . . ?
C2 C1 C21 118.6(3) . . ?
C20 C1 C21 115.0(3) . . ?
N1 C2 C1 126.8(3) . . ?
N1 C2 C3 108.7(3) . . ?
C1 C2 C3 124.4(3) . . ?
C4 C3 C2 107.4(3) . . ?
C3 C4 C5 107.5(3) . . ?
N1 C5 C6 125.9(3) . . ?
N1 C5 C4 109.3(3) . . ?
C6 C5 C4 124.6(3) . . ?
C7 C6 C5 126.8(3) . . ?
C7 C6 C27 116.2(3) . . ?
C5 C6 C27 117.0(3) . . ?
N2 C7 C6 124.3(3) . . ?
N2 C7 C8 108.0(3) . . ?
C6 C7 C8 127.7(3) . . ?
C9 C8 C7 107.7(3) . . ?
C8 C9 C10 107.6(3) . . ?
N2 C10 C11 124.4(3) . . ?
N2 C10 C9 108.8(3) . . ?
C11 C10 C9 126.8(3) . . ?
C12 C11 C10 126.3(3) . . ?
C12 C11 C33 116.8(3) . . ?
C10 C11 C33 116.9(3) . . ?
N3 C12 C11 125.6(3) . . ?
N3 C12 C13 109.2(3) . . ?
C11 C12 C13 125.2(3) . . ?
C14 C13 C12 106.9(3) . . ?
C13 C14 C15 108.4(3) . . ?
N3 C15 C16 126.2(3) . . ?
N3 C15 C14 108.4(3) . . ?
C16 C15 C14 125.3(3) . . ?
C15 C16 C17 127.4(3) . . ?
C15 C16 C39 117.6(3) . . ?
C17 C16 C39 114.8(3) . . ?
N4 C17 C16 126.0(3) . . ?
N4 C17 C18 105.6(3) . . ?
C16 C17 C18 128.1(3) . . ?
C19 C18 C17 108.4(3) . . ?
C18 C19 C20 109.0(3) . . ?
N4 C20 C19 105.7(3) . . ?
N4 C20 C1 125.9(3) . . ?
C19 C20 C1 128.0(3) . . ?
C22 C21 C26 118.1(4) . . ?
C22 C21 C1 120.4(4) . . ?
C26 C21 C1 121.5(3) . . ?
C21 C22 C23 120.7(4) . . ?
C24 C23 C22 119.9(4) . . ?
C25 C24 C23 119.8(4) . . ?
C26 C25 C24 120.1(4) . . ?
C25 C26 C21 121.3(4) . . ?
C28 C27 C32 118.9(4) . . ?
C28 C27 C6 121.8(3) . . ?
C32 C27 C6 119.3(4) . . ?
C27 C28 C29 120.7(4) . . ?
C30 C29 C28 119.7(5) . . ?
C31 C30 C29 120.3(4) . . ?
C30 C31 C32 120.8(4) . . ?
C27 C32 C31 119.7(4) . . ?
C38 C33 C34 118.7(3) . . ?
C38 C33 C11 121.8(3) . . ?
C34 C33 C11 119.5(3) . . ?
C33 C34 C35 120.1(4) . . ?
C36 C35 C34 119.9(4) . . ?
C35 C36 C37 120.9(4) . . ?
C36 C37 C38 119.3(4) . . ?
C33 C38 C37 121.1(4) . . ?
C40 C39 C44 118.7(3) . . ?
C40 C39 C16 121.5(3) . . ?
C44 C39 C16 119.8(3) . . ?
C39 C40 C41 120.6(4) . . ?
C42 C41 C40 119.5(5) . . ?
C43 C42 C41 120.5(4) . . ?
C42 C43 C44 119.9(4) . . ?
C39 C44 C43 120.7(4) . . ?
O1 C45 N5 125.1(4) . . ?
O1 C45 C46 120.7(4) . . ?
N5 C45 C46 114.2(3) . . ?
C47 C46 C51 115.1(6) . . ?
C47 C46 C45 122.4(5) . . ?
C51 C46 C45 121.6(5) . . ?
C46 C47 C48 121.8(7) . . ?
C49 C48 C47 120.2(8) . . ?
C48 C49 C50 120.2(8) . . ?
C49 C50 C51 119.9(8) . . ?
C46 C51 C50 122.0(7) . . ?

loop_
_geom_bond_atom_site_label_1
_geom_bond_atom_site_label_2
_geom_bond_distance
_geom_bond_site_symmetry_2
_geom_bond_publ_flag
Zn N2 1.945(3) . ?
Zn N5 2.036(3) . ?
Zn N1 2.057(3) . ?
Zn N3 2.067(3) . ?
Zn O2 2.142(3) . ?
O1 C45 1.228(5) . ?
O2 C52 1.414(5) . ?
N1 C5 1.374(4) . ?
N1 C2 1.384(4) . ?
N2 C10 1.369(4) . ?
N2 C7 1.374(4) . ?
N3 C12 1.370(4) . ?
N3 C15 1.385(4) . ?
N4 C20 1.370(4) . ?
N4 C17 1.381(4) . ?
N4 N5 1.405(4) . ?
N5 C45 1.301(5) . ?
C1 C2 1.415(5) . ?
C1 C20 1.418(5) . ?
C1 C21 1.491(5) . ?
C2 C3 1.440(5) . ?
C3 C4 1.354(5) . ?
C4 C5 1.433(5) . ?
C5 C6 1.411(5) . ?
C6 C7 1.400(5) . ?
C6 C27 1.505(5) . ?
C7 C8 1.440(5) . ?
C8 C9 1.349(5) . ?
C9 C10 1.428(5) . ?
C10 C11 1.414(5) . ?
C11 C12 1.410(5) . ?
C11 C33 1.492(5) . ?
C12 C13 1.442(5) . ?
C13 C14 1.345(5) . ?
C14 C15 1.429(5) . ?
C15 C16 1.407(5) . ?
C16 C17 1.412(5) . ?
C16 C39 1.498(5) . ?
C17 C18 1.419(5) . ?
C18 C19 1.361(5) . ?
C19 C20 1.416(5) . ?
C21 C22 1.380(5) . ?
C21 C26 1.390(5) . ?
C22 C23 1.388(6) . ?
C23 C24 1.380(7) . ?
C24 C25 1.372(7) . ?
C25 C26 1.371(5) . ?
C27 C28 1.384(6) . ?
C27 C32 1.390(5) . ?
C28 C29 1.398(5) . ?
C29 C30 1.371(7) . ?
C30 C31 1.361(7) . ?
C31 C32 1.398(6) . ?
C33 C38 1.377(5) . ?
C33 C34 1.389(5) . ?
C34 C35 1.389(5) . ?
C35 C36 1.364(6) . ?
C36 C37 1.368(6) . ?
C37 C38 1.385(5) . ?
C39 C40 1.379(5) . ?
C39 C44 1.384(5) . ?
C40 C41 1.395(6) . ?
C41 C42 1.381(7) . ?
C42 C43 1.360(7) . ?
C43 C44 1.391(5) . ?
C45 C46 1.493(6) . ?
C46 C47 1.338(8) . ?
C46 C51 1.346(7) . ?
C47 C48 1.423(9) . ?
C48 C49 1.283(9) . ?
C49 C50 1.321(11) . ?
C50 C51 1.404(9) . ?
O3 C60 1.409(5) . ?
